data_7202642
loop_
_publ_author_name
'Song, Yu-Fei'
'Abbas, Hamera'
'Ritchie, Chris'
'McMillian, Nicola'
'Long, De-Liang'
'Gadegaard, Nikolaj'
'Cronin, Leroy'

_publ_section_title
;
 From polyoxometalate building blocks to polymers and materials: the
 silver connection
;
_journal_issue 19
_journal_name_full 'Journal of Materials Chemistry'
_journal_page_first 1903
_journal_paper_doi 10.1039/b617830h
_journal_volume 17
_journal_year 2007
_chemical_formula_moiety 'C16 H48 Ag4 Mo8 O34 S8'
_chemical_formula_sum 'C16 H48 Ag4 Mo8 O34 S8'
_chemical_formula_weight 2240.02
_chemical_name_common 'Compound ha003'
_chemical_name_systematic
;
?
;
_space_group_IT_number 2
_symmetry_cell_setting triclinic
_symmetry_space_group_name_Hall '-P 1'
_symmetry_space_group_name_H-M 'P -1'
_atom_sites_solution_hydrogens geom
_atom_sites_solution_primary direct
_atom_sites_solution_secondary difmap
_audit_creation_method SHELXL-97
_cell_angle_alpha 97.200(2)
_cell_angle_beta 113.487(1)
_cell_angle_gamma 108.774(1)
_cell_formula_units_Z 1
_cell_length_a 10.8053(3)
_cell_length_b 11.1381(3)
_cell_length_c 13.3396(3)
_cell_measurement_reflns_used 10970
_cell_measurement_temperature 150(2)
_cell_measurement_theta_max 27.485
_cell_measurement_theta_min 1.51
_cell_volume 1333.30(6)
_computing_cell_refinement 'HKL Scalepack (Otwinowski & Minor 1997)'
_computing_data_collection 'Collect (Nonius BV, 1997-2000)'
_computing_data_reduction 'HKL Denzo and Scalepack (Otwinowski & Minor 1997)'
_computing_molecular_graphics 'Ortep-3 for Windows (Farrugia, 1997)'
_computing_publication_material 'WinGX publication routines (Farrugia, 1999)'
_computing_structure_refinement 'SHELXL-97 (Sheldrick, 1997)'
_computing_structure_solution 'SHELXS-97 (Sheldrick, 1997)'
_diffrn_ambient_temperature 150(2)
_diffrn_measured_fraction_theta_full 0.998
_diffrn_measured_fraction_theta_max 0.998
_diffrn_measurement_device_type 'Nonius Kappa CCD'
_diffrn_measurement_method '\w & \p scans'
_diffrn_radiation_monochromator graphite
_diffrn_radiation_source 'fine-focus sealed tube'
_diffrn_radiation_type MoK\a
_diffrn_radiation_wavelength 0.71073
_diffrn_reflns_av_R_equivalents 0.0483
_diffrn_reflns_av_sigmaI/netI 0.0352
_diffrn_reflns_limit_h_max 13
_diffrn_reflns_limit_h_min -13
_diffrn_reflns_limit_k_max 13
_diffrn_reflns_limit_k_min -13
_diffrn_reflns_limit_l_max 16
_diffrn_reflns_limit_l_min -16
_diffrn_reflns_number 18453
_diffrn_reflns_theta_full 26.00
_diffrn_reflns_theta_max 26.00
_diffrn_reflns_theta_min 1.74
_diffrn_standards_decay_% 0
_exptl_absorpt_coefficient_mu 3.646
_exptl_absorpt_correction_T_max 0.7844
_exptl_absorpt_correction_T_min 0.6293
_exptl_absorpt_correction_type empirical
_exptl_absorpt_process_details SADABS
_exptl_crystal_colour colourless
_exptl_crystal_density_diffrn 2.790
_exptl_crystal_density_meas ?
_exptl_crystal_density_method 'not measured'
_exptl_crystal_description block
_exptl_crystal_F_000 1068
_exptl_crystal_size_max 0.14
_exptl_crystal_size_mid 0.07
_exptl_crystal_size_min 0.07
_refine_diff_density_max 0.86
_refine_diff_density_min -1.08
_refine_diff_density_rms 0.14
_refine_ls_extinction_coef 0.00233(13)
_refine_ls_extinction_expression Fc^*^=kFc[1+0.001xFc^2^\l^3^/sin(2\q)]^-1/4^
_refine_ls_extinction_method SHELXL
_refine_ls_goodness_of_fit_ref 1.068
_refine_ls_hydrogen_treatment mixed
_refine_ls_matrix_type full
_refine_ls_number_parameters 317
_refine_ls_number_reflns 5233
_refine_ls_number_restraints 0
_refine_ls_restrained_S_all 1.068
_refine_ls_R_factor_all 0.0307
_refine_ls_R_factor_gt 0.0249
_refine_ls_shift/su_max 0.002
_refine_ls_shift/su_mean 0.000
_refine_ls_structure_factor_coef Fsqd
_refine_ls_weighting_details 'calc w=1/[\s^2^(Fo^2^)+(0.0234P)^2^+2.1287P] where P=(Fo^2^+2Fc^2^)/3'
_refine_ls_weighting_scheme calc
_refine_ls_wR_factor_gt 0.0575
_refine_ls_wR_factor_ref 0.0600
_reflns_number_gt 4664
_reflns_number_total 5233
_reflns_threshold_expression >2sigma(I)
_cod_data_source_file b617830h.txt
_cod_data_source_block ha003
_cod_depositor_comments
;
The following automatic conversions were performed:
'_symmetry_cell_setting' value 'Triclinic' changed to 'triclinic'
according to '/home/saulius/struct/CIF-dictionaries/cif_core.dic'
dictionary named 'cif_core.dic' version 2.4.1 from 2010-06-29.

Automatic conversion script
Id: cif_fix_enum 1527 2010-12-29 10:47:43Z saulius 

The following automatic conversions were performed:

'_exptl_crystal_density_meas' value 'none' was changed to '?' - the
value is perceived as not measured.

Automatic conversion script
Id: cif_fix_values 3008 2015-01-20 13:52:24Z robertas 
;
_cod_original_sg_symbol_H-M P-1
_cod_database_code 7202642

loop_
_symmetry_equiv_pos_as_xyz
'x, y, z'
'-x, -y, -z'

loop_
_atom_site_label
_atom_site_type_symbol
_atom_site_fract_x
_atom_site_fract_y
_atom_site_fract_z
_atom_site_U_iso_or_equiv
_atom_site_adp_type
_atom_site_occupancy
_atom_site_symmetry_multiplicity
_atom_site_calc_flag
_atom_site_refinement_flags
_atom_site_disorder_assembly
_atom_site_disorder_group
Ag1 Ag 0.98486(3) 0.79882(3) 0.16926(3) 0.02222(9) Uani 1 1 d . . .
Ag2 Ag 0.52705(3) 0.51263(3) -0.33500(2) 0.01967(9) Uani 1 1 d . . .
Mo1 Mo 0.82422(3) 0.85203(3) 0.59062(3) 0.01184(8) Uani 1 1 d . . .
Mo2 Mo 0.83182(3) 1.06038(3) 0.22507(3) 0.01290(8) Uani 1 1 d . . .
Mo3 Mo 0.74076(3) 0.80200(3) 0.31101(3) 0.01145(8) Uani 1 1 d . . .
Mo4 Mo 1.08147(3) 0.88646(3) 0.49002(2) 0.01014(8) Uani 1 1 d . . .
S1 S 1.31977(10) 0.82175(10) 0.16463(8) 0.0228(2) Uani 1 1 d . . .
S2 S 0.40768(10) 0.57128(9) -0.13840(8) 0.0186(2) Uani 1 1 d . . .
S3 S 0.78457(11) 0.62499(11) -0.12346(8) 0.0233(2) Uani 1 1 d . . .
S4 S 0.35011(10) 0.58795(9) -0.48890(8) 0.01478(19) Uani 1 1 d . . .
O1 O 1.1537(3) 0.7617(3) 0.1207(2) 0.0327(8) Uani 1 1 d . . .
O2 O 0.4433(3) 0.6304(3) -0.2256(2) 0.0258(6) Uani 1 1 d . . .
O3 O 0.7872(3) 0.6132(3) -0.0117(2) 0.0279(7) Uani 1 1 d . . .
O4 O 0.3264(3) 0.5670(3) -0.6099(2) 0.0193(6) Uani 1 1 d . . .
O5 O 0.7890(3) 0.7287(2) 0.2208(2) 0.0160(5) Uani 1 1 d . . .
O6 O 0.5764(3) 0.6861(3) 0.2881(2) 0.0180(6) Uani 1 1 d . . .
O7 O 0.8791(3) 0.7758(2) 0.4525(2) 0.0125(5) Uani 1 1 d . . .
O8 O 0.7615(2) 0.9377(2) 0.4658(2) 0.0125(5) Uani 1 1 d . . .
O9 O 0.6703(3) 0.7077(3) 0.5377(2) 0.0189(6) Uani 1 1 d . . .
O10 O 1.0292(3) 1.1976(2) 0.3121(2) 0.0137(5) Uani 1 1 d . . .
O11 O 0.8084(3) 0.9529(3) 0.6883(2) 0.0180(6) Uani 1 1 d . . .
O12 O 0.9624(2) 0.9858(2) 0.3868(2) 0.0116(5) Uani 1 1 d . . .
O13 O 1.1019(3) 0.8009(2) 0.3875(2) 0.0148(5) Uani 1 1 d . . .
O14 O 0.8319(3) 1.1566(2) 0.3871(2) 0.0132(5) Uani 1 1 d . . .
O15 O 0.7347(3) 1.1356(3) 0.1430(2) 0.0214(6) Uani 1 1 d . . .
O16 O 0.8638(3) 0.9652(3) 0.1348(2) 0.0183(6) Uani 1 1 d . . .
O17 O 0.6801(3) 0.9210(2) 0.2356(2) 0.0143(5) Uani 1 1 d . . .
C1 C 1.3647(5) 0.9834(5) 0.1452(4) 0.0317(10) Uani 1 1 d . . .
H1A H 1.3282 0.9753 0.0635 0.048 Uiso 1 1 calc R . .
H1B H 1.4722 1.0337 0.1857 0.048 Uiso 1 1 calc R . .
H1C H 1.3182 1.0297 0.1757 0.048 Uiso 1 1 calc R . .
C2 C 1.3983(4) 0.8676(4) 0.3165(3) 0.0231(9) Uani 1 1 d . . .
H2A H 1.3827 0.7876 0.3418 0.035 Uiso 1 1 calc R . .
H2B H 1.3509 0.9183 0.3409 0.035 Uiso 1 1 calc R . .
H2C H 1.5046 0.9222 0.3504 0.035 Uiso 1 1 calc R . .
C3 C 0.4958(5) 0.7075(4) -0.0122(3) 0.0263(9) Uani 1 1 d . . .
H3A H 0.6031 0.7349 0.0227 0.039 Uiso 1 1 calc R . .
H3B H 0.4606 0.6805 0.0421 0.039 Uiso 1 1 calc R . .
H3C H 0.4720 0.7819 -0.0323 0.039 Uiso 1 1 calc R . .
C4 C 0.2205(4) 0.5480(4) -0.1785(4) 0.0258(9) Uani 1 1 d . . .
H4A H 0.1537 0.4741 -0.2487 0.039 Uiso 1 1 calc R . .
H4B H 0.2084 0.6290 -0.1917 0.039 Uiso 1 1 calc R . .
H4C H 0.1970 0.5280 -0.1171 0.039 Uiso 1 1 calc R . .
C5 C 0.9229(5) 0.5786(5) -0.1356(4) 0.0317(10) Uani 1 1 d . . .
H5A H 0.8919 0.4827 -0.1482 0.048 Uiso 1 1 calc R . .
H5B H 1.0165 0.6255 -0.0650 0.048 Uiso 1 1 calc R . .
H5C H 0.9359 0.6021 -0.2002 0.048 Uiso 1 1 calc R . .
C6 C 0.8699(5) 0.7990(5) -0.1019(4) 0.0331(11) Uani 1 1 d . . .
H6A H 0.8059 0.8407 -0.0937 0.050 Uiso 1 1 calc R . .
H6B H 0.8852 0.8141 -0.1676 0.050 Uiso 1 1 calc R . .
H6C H 0.9654 0.8377 -0.0324 0.050 Uiso 1 1 calc R . .
C7 C 0.4087(4) 0.7610(4) -0.4287(3) 0.0201(8) Uani 1 1 d . . .
H7A H 0.5096 0.8090 -0.4163 0.030 Uiso 1 1 calc R . .
H7B H 0.4066 0.7761 -0.3555 0.030 Uiso 1 1 calc R . .
H7C H 0.3421 0.7930 -0.4811 0.030 Uiso 1 1 calc R . .
C8 C 0.1686(4) 0.5314(4) -0.5004(3) 0.0224(9) Uani 1 1 d . . .
H8A H 0.1187 0.4348 -0.5330 0.034 Uiso 1 1 calc R . .
H8B H 0.1116 0.5725 -0.5501 0.034 Uiso 1 1 calc R . .
H8C H 0.1761 0.5559 -0.4243 0.034 Uiso 1 1 calc R . .

loop_
_atom_site_aniso_label
_atom_site_aniso_U_11
_atom_site_aniso_U_22
_atom_site_aniso_U_33
_atom_site_aniso_U_23
_atom_site_aniso_U_13
_atom_site_aniso_U_12
Ag1 0.01939(16) 0.02923(18) 0.01832(16) 0.00281(13) 0.01144(13) 0.00845(13)
Ag2 0.01990(15) 0.02429(17) 0.02121(17) 0.00784(12) 0.01297(13) 0.01181(13)
Mo1 0.01051(15) 0.01410(16) 0.01178(17) 0.00307(12) 0.00690(13) 0.00418(12)
Mo2 0.01324(16) 0.01448(16) 0.01074(17) 0.00332(12) 0.00548(13) 0.00567(13)
Mo3 0.00930(15) 0.01243(16) 0.01028(16) 0.00101(12) 0.00416(12) 0.00306(12)
Mo4 0.00925(15) 0.01200(16) 0.01037(16) 0.00225(12) 0.00529(12) 0.00522(12)
S1 0.0171(5) 0.0288(5) 0.0203(5) -0.0008(4) 0.0090(4) 0.0095(4)
S2 0.0194(5) 0.0206(5) 0.0166(5) 0.0035(4) 0.0082(4) 0.0101(4)
S3 0.0184(5) 0.0354(6) 0.0155(5) 0.0023(4) 0.0089(4) 0.0108(4)
S4 0.0132(4) 0.0181(5) 0.0138(5) 0.0035(4) 0.0069(4) 0.0071(4)
O1 0.0156(14) 0.0421(19) 0.0273(17) -0.0084(14) 0.0081(13) 0.0058(13)
O2 0.0330(16) 0.0368(17) 0.0188(15) 0.0123(13) 0.0175(13) 0.0188(14)
O3 0.0321(16) 0.0299(16) 0.0226(16) 0.0084(13) 0.0180(14) 0.0070(13)
O4 0.0169(13) 0.0301(15) 0.0130(13) 0.0040(11) 0.0072(11) 0.0125(12)
O5 0.0143(12) 0.0167(13) 0.0152(13) 0.0020(11) 0.0075(11) 0.0045(10)
O6 0.0127(12) 0.0191(14) 0.0171(14) 0.0016(11) 0.0067(11) 0.0019(11)
O7 0.0123(12) 0.0111(12) 0.0149(13) 0.0032(10) 0.0075(10) 0.0043(10)
O8 0.0089(11) 0.0156(13) 0.0123(13) 0.0028(10) 0.0047(10) 0.0049(10)
O9 0.0166(13) 0.0179(14) 0.0233(15) 0.0054(11) 0.0126(12) 0.0044(11)
O10 0.0152(12) 0.0128(12) 0.0139(13) 0.0051(10) 0.0078(11) 0.0050(10)
O11 0.0218(13) 0.0218(14) 0.0181(14) 0.0067(11) 0.0150(12) 0.0104(11)
O12 0.0108(12) 0.0129(12) 0.0118(12) 0.0033(10) 0.0058(10) 0.0050(10)
O13 0.0169(13) 0.0172(13) 0.0141(13) 0.0030(10) 0.0092(11) 0.0095(11)
O14 0.0131(12) 0.0140(13) 0.0138(13) 0.0032(10) 0.0067(10) 0.0069(10)
O15 0.0220(14) 0.0220(14) 0.0184(14) 0.0069(11) 0.0060(12) 0.0109(12)
O16 0.0193(13) 0.0193(14) 0.0155(14) 0.0020(11) 0.0100(11) 0.0059(11)
O17 0.0126(12) 0.0150(13) 0.0133(13) 0.0032(10) 0.0050(10) 0.0052(10)
C1 0.031(2) 0.039(3) 0.026(2) 0.009(2) 0.014(2) 0.014(2)
C2 0.021(2) 0.030(2) 0.024(2) 0.0108(18) 0.0126(18) 0.0138(18)
C3 0.028(2) 0.033(2) 0.015(2) 0.0021(18) 0.0089(18) 0.0127(19)
C4 0.019(2) 0.021(2) 0.033(2) 0.0072(18) 0.0087(18) 0.0080(17)
C5 0.023(2) 0.041(3) 0.027(2) -0.003(2) 0.0093(19) 0.016(2)
C6 0.046(3) 0.040(3) 0.028(2) 0.020(2) 0.025(2) 0.022(2)
C7 0.0183(19) 0.020(2) 0.023(2) 0.0037(16) 0.0113(17) 0.0076(16)
C8 0.0158(19) 0.027(2) 0.027(2) 0.0067(18) 0.0142(18) 0.0069(17)

loop_
_atom_type_symbol
_atom_type_description
_atom_type_scat_dispersion_real
_atom_type_scat_dispersion_imag
_atom_type_scat_source
Ag Ag -0.8971 1.1015 'International Tables Vol C Tables 4.2.6.8 and 6.1.1.4'
Mo Mo -1.6832 0.6857 'International Tables Vol C Tables 4.2.6.8 and 6.1.1.4'
S S 0.1246 0.1234 'International Tables Vol C Tables 4.2.6.8 and 6.1.1.4'
O O 0.0106 0.0060 'International Tables Vol C Tables 4.2.6.8 and 6.1.1.4'
C C 0.0033 0.0016 'International Tables Vol C Tables 4.2.6.8 and 6.1.1.4'
H H 0.0000 0.0000 'International Tables Vol C Tables 4.2.6.8 and 6.1.1.4'

loop_
_geom_angle_atom_site_label_1
_geom_angle_atom_site_label_2
_geom_angle_atom_site_label_3
_geom_angle
_geom_angle_site_symmetry_1
_geom_angle_site_symmetry_3
_geom_angle_publ_flag
O1 Ag1 O5 151.95(10) . . ?
O1 Ag1 O3 86.46(9) . . ?
O5 Ag1 O3 80.38(8) . . ?
O1 Ag1 O16 132.38(10) . . ?
O5 Ag1 O16 74.07(8) . . ?
O3 Ag1 O16 96.40(9) . . ?
O4 Ag2 O6 93.16(9) 2_664 2_665 ?
O4 Ag2 O2 163.03(9) 2_664 . ?
O6 Ag2 O2 89.76(9) 2_665 . ?
O4 Ag2 S4 115.48(7) 2_664 . ?
O6 Ag2 S4 119.58(6) 2_665 . ?
O2 Ag2 S4 77.07(7) . . ?
O4 Ag2 S3 82.65(6) 2_664 . ?
O6 Ag2 S3 93.66(6) 2_665 . ?
O2 Ag2 S3 80.48(7) . . ?
S4 Ag2 S3 139.25(3) . . ?
O9 Mo1 O11 104.94(12) . . ?
O9 Mo1 O10 101.03(12) . 2_776 ?
O11 Mo1 O10 101.21(11) . 2_776 ?
O9 Mo1 O8 100.36(11) . . ?
O11 Mo1 O8 96.11(11) . . ?
O10 Mo1 O8 147.86(10) 2_776 . ?
O9 Mo1 O7 89.54(10) . . ?
O11 Mo1 O7 162.94(11) . . ?
O10 Mo1 O7 84.43(9) 2_776 . ?
O8 Mo1 O7 72.03(9) . . ?
O9 Mo1 O12 161.51(11) . 2_776 ?
O11 Mo1 O12 93.20(10) . 2_776 ?
O10 Mo1 O12 78.41(9) 2_776 2_776 ?
O8 Mo1 O12 73.74(9) . 2_776 ?
O7 Mo1 O12 71.99(8) . 2_776 ?
O15 Mo2 O16 105.04(13) . . ?
O15 Mo2 O10 103.83(12) . . ?
O16 Mo2 O10 98.28(11) . . ?
O15 Mo2 O17 102.36(12) . . ?
O16 Mo2 O17 98.69(11) . . ?
O10 Mo2 O17 143.71(10) . . ?
O15 Mo2 O14 94.17(11) . . ?
O16 Mo2 O14 160.80(11) . . ?
O10 Mo2 O14 76.84(9) . . ?
O17 Mo2 O14 76.63(9) . . ?
O15 Mo2 O12 163.38(11) . . ?
O16 Mo2 O12 91.57(10) . . ?
O10 Mo2 O12 73.67(9) . . ?
O17 Mo2 O12 74.03(9) . . ?
O14 Mo2 O12 69.22(8) . . ?
O6 Mo3 O5 105.31(12) . . ?
O6 Mo3 O17 101.76(12) . . ?
O5 Mo3 O17 101.06(11) . . ?
O6 Mo3 O7 99.88(11) . . ?
O5 Mo3 O7 95.65(11) . . ?
O17 Mo3 O7 147.96(10) . . ?
O6 Mo3 O8 92.09(10) . . ?
O5 Mo3 O8 160.46(10) . . ?
O17 Mo3 O8 83.62(10) . . ?
O7 Mo3 O8 72.21(9) . . ?
O6 Mo3 O12 164.11(10) . . ?
O5 Mo3 O12 90.05(10) . . ?
O17 Mo3 O12 78.75(9) . . ?
O7 Mo3 O12 74.06(9) . . ?
O8 Mo3 O12 72.11(8) . . ?
O6 Mo3 Mo4 134.69(9) . . ?
O5 Mo3 Mo4 82.22(8) . . ?
O17 Mo3 Mo4 120.90(7) . . ?
O7 Mo3 Mo4 35.03(7) . . ?
O8 Mo3 Mo4 79.17(6) . . ?
O12 Mo3 Mo4 42.15(6) . . ?
O13 Mo4 O14 105.20(12) . 2_776 ?
O13 Mo4 O7 100.94(11) . . ?
O14 Mo4 O7 96.82(11) 2_776 . ?
O13 Mo4 O8 101.06(11) . 2_776 ?
O14 Mo4 O8 96.85(11) 2_776 2_776 ?
O7 Mo4 O8 149.98(10) . 2_776 ?
O13 Mo4 O12 97.59(11) . . ?
O14 Mo4 O12 157.21(10) 2_776 . ?
O7 Mo4 O12 78.95(9) . . ?
O8 Mo4 O12 78.12(9) 2_776 . ?
O13 Mo4 O12 172.84(10) . 2_776 ?
O14 Mo4 O12 81.97(10) 2_776 2_776 ?
O7 Mo4 O12 77.83(9) . 2_776 ?
O8 Mo4 O12 77.80(9) 2_776 2_776 ?
O12 Mo4 O12 75.25(10) . 2_776 ?
O13 Mo4 Mo3 89.54(8) . . ?
O14 Mo4 Mo3 133.22(8) 2_776 . ?
O7 Mo4 Mo3 36.41(7) . . ?
O8 Mo4 Mo3 124.04(7) 2_776 . ?
O12 Mo4 Mo3 45.93(6) . . ?
O12 Mo4 Mo3 85.37(6) 2_776 . ?
O1 S1 C2 105.42(18) . . ?
O1 S1 C1 105.8(2) . . ?
C2 S1 C1 99.2(2) . . ?
O2 S2 C3 105.23(19) . . ?
O2 S2 C4 105.18(18) . . ?
C3 S2 C4 97.9(2) . . ?
O3 S3 C6 104.81(18) . . ?
O3 S3 C5 108.6(2) . . ?
C6 S3 C5 99.1(2) . . ?
O3 S3 Ag2 123.91(12) . . ?
C6 S3 Ag2 108.74(16) . . ?
C5 S3 Ag2 108.86(14) . . ?
O4 S4 C7 107.33(18) . . ?
O4 S4 C8 105.32(17) . . ?
C7 S4 C8 98.39(18) . . ?
O4 S4 Ag2 123.87(11) . . ?
C7 S4 Ag2 106.28(14) . . ?
C8 S4 Ag2 112.61(14) . . ?
S1 O1 Ag1 137.90(17) . . ?
S2 O2 Ag2 117.51(16) . . ?
S3 O3 Ag1 118.37(15) . . ?
S4 O4 Ag2 120.21(14) . 2_664 ?
Mo3 O5 Ag1 135.34(13) . . ?
Mo3 O6 Ag2 141.84(14) . 2_665 ?
Mo4 O7 Mo3 108.56(11) . . ?
Mo4 O7 Mo1 109.83(10) . . ?
Mo3 O7 Mo1 103.71(10) . . ?
Mo4 O8 Mo1 108.76(11) 2_776 . ?
Mo4 O8 Mo3 109.87(10) 2_776 . ?
Mo1 O8 Mo3 103.98(10) . . ?
Mo1 O10 Mo2 116.53(12) 2_776 . ?
Mo4 O12 Mo1 92.70(8) . 2_776 ?
Mo4 O12 Mo3 91.92(9) . . ?
Mo1 O12 Mo3 163.05(12) 2_776 . ?
Mo4 O12 Mo4 104.75(10) . 2_776 ?
Mo1 O12 Mo4 97.37(9) 2_776 2_776 ?
Mo3 O12 Mo4 97.20(8) . 2_776 ?
Mo4 O12 Mo2 163.32(12) . . ?
Mo1 O12 Mo2 85.87(8) 2_776 . ?
Mo3 O12 Mo2 85.04(8) . . ?
Mo4 O12 Mo2 91.91(8) 2_776 . ?
Mo4 O14 Mo2 116.90(12) 2_776 . ?
Mo2 O16 Ag1 130.28(13) . . ?
Mo3 O17 Mo2 115.93(12) . . ?
S1 C1 H1A 109.5 . . ?
S1 C1 H1B 109.5 . . ?
H1A C1 H1B 109.5 . . ?
S1 C1 H1C 109.5 . . ?
H1A C1 H1C 109.5 . . ?
H1B C1 H1C 109.5 . . ?
S1 C2 H2A 109.5 . . ?
S1 C2 H2B 109.5 . . ?
H2A C2 H2B 109.5 . . ?
S1 C2 H2C 109.5 . . ?
H2A C2 H2C 109.5 . . ?
H2B C2 H2C 109.5 . . ?
S2 C3 H3A 109.5 . . ?
S2 C3 H3B 109.5 . . ?
H3A C3 H3B 109.5 . . ?
S2 C3 H3C 109.5 . . ?
H3A C3 H3C 109.5 . . ?
H3B C3 H3C 109.5 . . ?
S2 C4 H4A 109.5 . . ?
S2 C4 H4B 109.5 . . ?
H4A C4 H4B 109.5 . . ?
S2 C4 H4C 109.5 . . ?
H4A C4 H4C 109.5 . . ?
H4B C4 H4C 109.5 . . ?
S3 C5 H5A 109.5 . . ?
S3 C5 H5B 109.5 . . ?
H5A C5 H5B 109.5 . . ?
S3 C5 H5C 109.5 . . ?
H5A C5 H5C 109.5 . . ?
H5B C5 H5C 109.5 . . ?
S3 C6 H6A 109.5 . . ?
S3 C6 H6B 109.5 . . ?
H6A C6 H6B 109.5 . . ?
S3 C6 H6C 109.5 . . ?
H6A C6 H6C 109.5 . . ?
H6B C6 H6C 109.5 . . ?
S4 C7 H7A 109.5 . . ?
S4 C7 H7B 109.5 . . ?
H7A C7 H7B 109.5 . . ?
S4 C7 H7C 109.5 . . ?
H7A C7 H7C 109.5 . . ?
H7B C7 H7C 109.5 . . ?
S4 C8 H8A 109.5 . . ?
S4 C8 H8B 109.5 . . ?
H8A C8 H8B 109.5 . . ?
S4 C8 H8C 109.5 . . ?
H8A C8 H8C 109.5 . . ?
H8B C8 H8C 109.5 . . ?

loop_
_geom_bond_atom_site_label_1
_geom_bond_atom_site_label_2
_geom_bond_distance
_geom_bond_site_symmetry_2
_geom_bond_publ_flag
Ag1 O1 2.298(3) . ?
Ag1 O5 2.407(2) . ?
Ag1 O3 2.542(3) . ?
Ag1 O16 2.580(3) . ?
Ag2 O4 2.346(2) 2_664 ?
Ag2 O6 2.420(3) 2_665 ?
Ag2 O2 2.451(3) . ?
Ag2 S4 2.6286(10) . ?
Ag2 S3 2.8083(10) . ?
Mo1 O9 1.705(2) . ?
Mo1 O11 1.710(2) . ?
Mo1 O10 1.899(2) 2_776 ?
Mo1 O8 2.014(2) . ?
Mo1 O7 2.295(2) . ?
Mo1 O12 2.302(2) 2_776 ?
Mo2 O15 1.698(3) . ?
Mo2 O16 1.715(2) . ?
Mo2 O10 1.928(2) . ?
Mo2 O17 1.928(2) . ?
Mo2 O14 2.289(2) . ?
Mo2 O12 2.472(2) . ?
Mo3 O6 1.705(2) . ?
Mo3 O5 1.707(2) . ?
Mo3 O17 1.888(2) . ?
Mo3 O7 2.013(2) . ?
Mo3 O8 2.287(2) . ?
Mo3 O12 2.312(2) . ?
Mo3 Mo4 3.2158(4) . ?
Mo4 O13 1.696(2) . ?
Mo4 O14 1.748(2) 2_776 ?
Mo4 O7 1.947(2) . ?
Mo4 O8 1.959(2) 2_776 ?
Mo4 O12 2.159(2) . ?
Mo4 O12 2.328(2) 2_776 ?
S1 O1 1.517(3) . ?
S1 C2 1.782(4) . ?
S1 C1 1.788(5) . ?
S2 O2 1.523(3) . ?
S2 C3 1.787(4) . ?
S2 C4 1.791(4) . ?
S3 O3 1.503(3) . ?
S3 C6 1.785(5) . ?
S3 C5 1.787(4) . ?
S4 O4 1.505(3) . ?
S4 C7 1.784(4) . ?
S4 C8 1.791(4) . ?
O4 Ag2 2.346(2) 2_664 ?
O6 Ag2 2.420(3) 2_665 ?
O8 Mo4 1.959(2) 2_776 ?
O10 Mo1 1.899(2) 2_776 ?
O12 Mo1 2.302(2) 2_776 ?
O12 Mo4 2.328(2) 2_776 ?
O14 Mo4 1.748(2) 2_776 ?
C1 H1A 0.9800 . ?
C1 H1B 0.9800 . ?
C1 H1C 0.9800 . ?
C2 H2A 0.9800 . ?
C2 H2B 0.9800 . ?
C2 H2C 0.9800 . ?
C3 H3A 0.9800 . ?
C3 H3B 0.9800 . ?
C3 H3C 0.9800 . ?
C4 H4A 0.9800 . ?
C4 H4B 0.9800 . ?
C4 H4C 0.9800 . ?
C5 H5A 0.9800 . ?
C5 H5B 0.9800 . ?
C5 H5C 0.9800 . ?
C6 H6A 0.9800 . ?
C6 H6B 0.9800 . ?
C6 H6C 0.9800 . ?
C7 H7A 0.9800 . ?
C7 H7B 0.9800 . ?
C7 H7C 0.9800 . ?
C8 H8A 0.9800 . ?
C8 H8B 0.9800 . ?
C8 H8C 0.9800 . ?
